data_1504517
loop_
_publ_author_name
'Imai, Yoshitane'
'Kawaguchi, Kakuhiro'
'Murata, Katuzo'
'Sato, Tomohiro'
'Kuroda, Reiko'
'Matsubara, Yoshio'

_publ_section_title
;
 Tuning mechanism in a two-component columnar host system composed of
 1,2-diphenylethylenediamine and 1,1'-binaphthyl-2,2'-dicarboxylic acid.
;
_journal_issue 3
_journal_name_full 'Organic letters'
_journal_page_first 469
_journal_page_last 471
_journal_paper_doi 10.1021/ol7028433
_journal_volume 10
_journal_year 2008
_chemical_formula_sum 'C42 H44 N2 O5'
_chemical_formula_weight 656.79
_chemical_name_systematic
; 
 ? 
;
_space_group_IT_number 14
_symmetry_cell_setting monoclinic
_symmetry_space_group_name_Hall '-P 2ybc'
_symmetry_space_group_name_H-M 'P 1 21/c 1'
_atom_sites_solution_hydrogens geom
_atom_sites_solution_primary direct
_atom_sites_solution_secondary difmap
_audit_creation_method SHELXL-97
_cell_angle_alpha 90.00
_cell_angle_beta 95.784(2)
_cell_angle_gamma 90.00
_cell_formula_units_Z 4
_cell_length_a 10.468(1)
_cell_length_b 10.849(1)
_cell_length_c 29.562(3)
_cell_measurement_reflns_used 5289
_cell_measurement_temperature 120(2)
_cell_measurement_theta_max 27.92
_cell_measurement_theta_min 1.38
_cell_volume 3340.2(6)
_computing_cell_refinement 'Bruker SAINT'
_computing_data_collection 'Bruker SMART'
_computing_data_reduction 'Bruker SAINT'
_computing_structure_refinement 'SHELXL-97 (Sheldrick, 1997)'
_computing_structure_solution 'SHELXS-97 (Sheldrick, 1997)'
_diffrn_ambient_temperature 120(2)
_diffrn_measured_fraction_theta_full 0.963
_diffrn_measured_fraction_theta_max 0.963
_diffrn_measurement_device_type 'CCD area detector'
_diffrn_measurement_method '\w scans'
_diffrn_radiation_monochromator graphite
_diffrn_radiation_source 'fine-focus sealed tube'
_diffrn_radiation_type MoK\a
_diffrn_radiation_wavelength 0.71073
_diffrn_reflns_av_R_equivalents 0.0768
_diffrn_reflns_av_sigmaI/netI 0.0889
_diffrn_reflns_limit_h_max 13
_diffrn_reflns_limit_h_min -13
_diffrn_reflns_limit_k_max 14
_diffrn_reflns_limit_k_min -14
_diffrn_reflns_limit_l_max 38
_diffrn_reflns_limit_l_min -38
_diffrn_reflns_number 27758
_diffrn_reflns_theta_full 27.92
_diffrn_reflns_theta_max 27.92
_diffrn_reflns_theta_min 1.38
_exptl_absorpt_coefficient_mu 0.085
_exptl_absorpt_correction_T_max 0.9915
_exptl_absorpt_correction_T_min 0.9667
_exptl_absorpt_correction_type empirical
_exptl_absorpt_process_details 'Bruker SADABS'
_exptl_crystal_colour colorless
_exptl_crystal_density_diffrn 1.306
_exptl_crystal_density_method 'not measured'
_exptl_crystal_description prism
_exptl_crystal_F_000 1400
_exptl_crystal_size_max 0.40
_exptl_crystal_size_mid 0.20
_exptl_crystal_size_min 0.10
_refine_diff_density_max 0.417
_refine_diff_density_min -0.324
_refine_diff_density_rms 0.093
_refine_ls_extinction_method none
_refine_ls_goodness_of_fit_ref 1.165
_refine_ls_hydrogen_treatment constr
_refine_ls_matrix_type full
_refine_ls_number_parameters 440
_refine_ls_number_reflns 7702
_refine_ls_number_restraints 11
_refine_ls_restrained_S_all 1.165
_refine_ls_R_factor_all 0.1319
_refine_ls_R_factor_gt 0.0831
_refine_ls_shift/su_max 0.003
_refine_ls_shift/su_mean 0.000
_refine_ls_structure_factor_coef Fsqd
_refine_ls_weighting_details 'calc w=1/[\s^2^(Fo^2^)+(0.0669P)^2^+1.6219P] where P=(Fo^2^+2Fc^2^)/3'
_refine_ls_weighting_scheme calc
_refine_ls_wR_factor_gt 0.1592
_refine_ls_wR_factor_ref 0.1808
_reflns_number_gt 5289
_reflns_number_total 7702
_reflns_threshold_expression >2sigma(I)
_cod_data_source_file ol7028433-file002.cif
_cod_data_source_block imai716_1
_cod_depositor_comments
;
The following automatic conversions were performed:

'_symmetry_cell_setting' value 'Monoclinic' changed to 'monoclinic'
according to /home/saulius/struct/CIF-dictionaries/cif_core.dic
dictionary named 'cif_core.dic' version 2.4.1 from 2010-06-29.

Automatic conversion script
Id: cif_fix_values 1715 2011-07-08 13:25:40Z adriana 
;
_cod_original_cell_volume 3340.1(6)
_cod_original_sg_symbol_H-M P2(1)/c
_cod_database_code 1504517

loop_
_symmetry_equiv_pos_as_xyz
'x, y, z'
'-x, y+1/2, -z+1/2'
'-x, -y, -z'
'x, -y-1/2, z-1/2'

loop_
_atom_site_label
_atom_site_type_symbol
_atom_site_fract_x
_atom_site_fract_y
_atom_site_fract_z
_atom_site_U_iso_or_equiv
_atom_site_adp_type
_atom_site_occupancy
_atom_site_symmetry_multiplicity
_atom_site_calc_flag
_atom_site_refinement_flags
_atom_site_disorder_assembly
_atom_site_disorder_group
C1 C 0.3687(3) 0.7398(2) 0.10281(8) 0.0138(6) Uani 1 1 d . . .
C2 C 0.2917(3) 0.8205(2) 0.12421(8) 0.0143(6) Uani 1 1 d . . .
C3 C 0.1576(3) 0.8006(3) 0.12135(9) 0.0171(6) Uani 1 1 d . . .
H3 H 0.1056 0.8547 0.1369 0.021 Uiso 1 1 calc R . .
C4 C 0.1016(3) 0.7053(3) 0.09673(9) 0.0197(6) Uani 1 1 d . . .
H4 H 0.0111 0.6952 0.0946 0.024 Uiso 1 1 calc R . .
C5 C 0.1207(3) 0.5208(3) 0.04840(9) 0.0213(6) Uani 1 1 d . . .
H5 H 0.0302 0.5101 0.0456 0.026 Uiso 1 1 calc R . .
C6 C 0.1956(3) 0.4400(3) 0.02750(10) 0.0239(7) Uani 1 1 d . . .
H6 H 0.1567 0.3742 0.0100 0.029 Uiso 1 1 calc R . .
C7 C 0.3295(3) 0.4533(3) 0.03168(10) 0.0231(7) Uani 1 1 d . . .
H7 H 0.3809 0.3959 0.0174 0.028 Uiso 1 1 calc R . .
C8 C 0.3863(3) 0.5490(3) 0.05634(9) 0.0183(6) Uani 1 1 d . . .
H8 H 0.4771 0.5567 0.0591 0.022 Uiso 1 1 calc R . .
C9 C 0.3120(3) 0.6372(2) 0.07801(8) 0.0145(6) Uani 1 1 d . . .
C10 C 0.1772(3) 0.6213(2) 0.07436(9) 0.0159(6) Uani 1 1 d . . .
C2A C 0.3494(2) 0.9286(2) 0.15162(9) 0.0143(6) Uani 1 1 d . . .
O2 O 0.39893(19) 1.01414(17) 0.13093(6) 0.0209(5) Uani 1 1 d . . .
O3 O 0.34451(19) 0.92436(19) 0.19413(6) 0.0237(5) Uani 1 1 d . . .
C11 C 0.5092(3) 0.7631(2) 0.10418(9) 0.0141(6) Uani 1 1 d . . .
C12 C 0.5922(2) 0.7496(2) 0.14339(8) 0.0127(6) Uani 1 1 d . . .
C13 C 0.7233(3) 0.7837(2) 0.14297(9) 0.0169(6) Uani 1 1 d . . .
H13 H 0.7790 0.7781 0.1703 0.020 Uiso 1 1 calc R . .
C14 C 0.7711(3) 0.8241(3) 0.10451(9) 0.0194(6) Uani 1 1 d . . .
H14 H 0.8594 0.8449 0.1052 0.023 Uiso 1 1 calc R . .
C15 C 0.7383(3) 0.8751(3) 0.02268(10) 0.0219(6) Uani 1 1 d . . .
H15 H 0.8274 0.8912 0.0224 0.026 Uiso 1 1 calc R . .
C16 C 0.6571(3) 0.8903(3) -0.01632(10) 0.0239(7) Uani 1 1 d . . .
H16 H 0.6901 0.9166 -0.0435 0.029 Uiso 1 1 calc R . .
C17 C 0.5262(3) 0.8671(3) -0.01604(9) 0.0211(6) Uani 1 1 d . . .
H17 H 0.4703 0.8802 -0.0430 0.025 Uiso 1 1 calc R . .
C18 C 0.4768(3) 0.8258(2) 0.02232(9) 0.0178(6) Uani 1 1 d . . .
H18 H 0.3875 0.8095 0.0216 0.021 Uiso 1 1 calc R . .
C19 C 0.5584(3) 0.8069(2) 0.06330(8) 0.0139(6) Uani 1 1 d . . .
C20 C 0.6900(3) 0.8353(2) 0.06338(9) 0.0172(6) Uani 1 1 d . . .
C12A C 0.5522(3) 0.6989(2) 0.18765(9) 0.0155(6) Uani 1 1 d . . .
O12 O 0.46146(18) 0.62364(17) 0.18645(6) 0.0195(4) Uani 1 1 d . . .
O13 O 0.61776(18) 0.73590(18) 0.22354(6) 0.0200(5) Uani 1 1 d . . .
C21 C 0.3579(3) 0.8008(2) 0.33419(9) 0.0163(6) Uani 1 1 d . . .
C22 C 0.3906(3) 0.7801(3) 0.38031(9) 0.0229(7) Uani 1 1 d . . .
H22 H 0.4465 0.7141 0.3898 0.027 Uiso 1 1 calc R . .
C23 C 0.3426(3) 0.8545(3) 0.41249(10) 0.0255(7) Uani 1 1 d . . .
H23 H 0.3658 0.8394 0.4439 0.031 Uiso 1 1 calc R . .
C24 C 0.2610(3) 0.9505(3) 0.39927(10) 0.0269(7) Uani 1 1 d . . .
H24 H 0.2288 1.0021 0.4215 0.032 Uiso 1 1 calc R . .
C25 C 0.2264(3) 0.9712(3) 0.35357(11) 0.0297(7) Uani 1 1 d . . .
H25 H 0.1690 1.0364 0.3444 0.036 Uiso 1 1 calc R . .
C26 C 0.2751(3) 0.8972(3) 0.32104(10) 0.0251(7) Uani 1 1 d . . .
H26 H 0.2517 0.9126 0.2897 0.030 Uiso 1 1 calc R . .
C27 C 0.4125(3) 0.7214(2) 0.29875(9) 0.0165(6) Uani 1 1 d . . .
H27 H 0.3970 0.7640 0.2687 0.020 Uiso 1 1 calc R . .
N28 N 0.5546(2) 0.7058(2) 0.30977(7) 0.0167(5) Uani 1 1 d . . .
H28A H 0.5887 0.7766 0.3223 0.025 Uiso 1 1 calc R . .
H28B H 0.5912 0.6887 0.2839 0.025 Uiso 1 1 calc R . .
H28C H 0.5700 0.6427 0.3298 0.025 Uiso 1 1 calc R . .
C29 C 0.2076(3) 0.6026(3) 0.27517(9) 0.0168(6) Uani 1 1 d . . .
C30 C 0.1163(3) 0.5348(3) 0.29507(10) 0.0213(6) Uani 1 1 d . . .
H30 H 0.1424 0.4837 0.3204 0.026 Uiso 1 1 calc R . .
C31 C -0.0122(3) 0.5400(3) 0.27888(10) 0.0237(7) Uani 1 1 d . . .
H31 H -0.0730 0.4908 0.2925 0.028 Uiso 1 1 calc R . .
C32 C -0.0519(3) 0.6164(3) 0.24308(10) 0.0285(7) Uani 1 1 d . . .
H32 H -0.1403 0.6231 0.2325 0.034 Uiso 1 1 calc R . .
C33 C 0.0390(3) 0.6828(4) 0.22289(11) 0.0421(10) Uani 1 1 d . . .
H33 H 0.0123 0.7348 0.1978 0.051 Uiso 1 1 calc R . .
C34 C 0.1679(3) 0.6759(3) 0.23818(10) 0.0338(8) Uani 1 1 d . . .
H34 H 0.2290 0.7212 0.2233 0.041 Uiso 1 1 calc R . .
C35 C 0.3479(3) 0.5944(2) 0.29467(8) 0.0161(6) Uani 1 1 d . . .
H35 H 0.3510 0.5578 0.3258 0.019 Uiso 1 1 calc R . .
N36 N 0.4210(2) 0.5103(2) 0.26575(7) 0.0166(5) Uani 1 1 d . . .
H36A H 0.3762 0.4391 0.2602 0.025 Uiso 1 1 calc R . .
H36B H 0.4992 0.4930 0.2806 0.025 Uiso 1 1 calc R . .
H36C H 0.4315 0.5483 0.2389 0.025 Uiso 1 1 calc R . .
O41 O 0.3020(4) 0.4178(4) 0.17439(17) 0.0194(12) Uiso 0.545(6) 1 d PD A 1
H41 H 0.3161 0.4936 0.1721 0.029 Uiso 0.545(6) 1 calc PR A 1
C42 C 0.1664(7) 0.3946(8) 0.1650(3) 0.031(3) Uiso 0.545(6) 1 d PD A 1
H42A H 0.1258 0.4623 0.1462 0.037 Uiso 0.545(6) 1 calc PR A 1
H42B H 0.1259 0.3915 0.1938 0.037 Uiso 0.545(6) 1 calc PR A 1
C43 C 0.1458(5) 0.2733(6) 0.1399(2) 0.0267(15) Uiso 0.545(6) 1 d PD A 1
H43A H 0.1914 0.2749 0.1122 0.032 Uiso 0.545(6) 1 calc PR A 1
H43B H 0.1820 0.2054 0.1596 0.032 Uiso 0.545(6) 1 calc PR A 1
C44 C 0.0052(5) 0.2503(5) 0.1270(2) 0.0240(14) Uiso 0.545(6) 1 d PD A 1
H44A H -0.0292 0.3168 0.1063 0.029 Uiso 0.545(6) 1 calc PR A 1
H44B H -0.0404 0.2545 0.1547 0.029 Uiso 0.545(6) 1 calc PR A 1
C45 C -0.0237(6) 0.1260(5) 0.10379(18) 0.0274(15) Uiso 0.545(6) 1 d PD A 1
H45A H 0.0251 0.0610 0.1216 0.033 Uiso 0.545(6) 1 calc PR A 1
H45B H -0.1162 0.1076 0.1042 0.033 Uiso 0.545(6) 1 calc PR A 1
C46 C 0.0093(8) 0.1206(9) 0.0554(2) 0.029(2) Uiso 0.545(6) 1 d PD A 1
H46A H 0.0130 0.0331 0.0461 0.035 Uiso 0.545(6) 1 calc PR A 1
H46B H 0.0959 0.1564 0.0541 0.035 Uiso 0.545(6) 1 calc PR A 1
C47 C -0.0843(7) 0.1878(7) 0.0219(2) 0.0306(19) Uiso 0.545(6) 1 d PD A 1
H47A H -0.0581 0.1783 -0.0088 0.046 Uiso 0.545(6) 1 calc PR A 1
H47B H -0.0852 0.2755 0.0298 0.046 Uiso 0.545(6) 1 calc PR A 1
H47C H -0.1704 0.1532 0.0230 0.046 Uiso 0.545(6) 1 calc PR A 1
O51 O 0.3152(5) 0.4178(6) 0.1612(2) 0.0279(16) Uiso 0.455(6) 1 d PD A 2
H51 H 0.3386 0.4858 0.1513 0.042 Uiso 0.455(6) 1 calc PR A 2
C52 C 0.1772(8) 0.4224(9) 0.1667(4) 0.029(3) Uiso 0.455(6) 1 d PD A 2
H52A H 0.1300 0.4575 0.1390 0.035 Uiso 0.455(6) 1 calc PR A 2
H52B H 0.1628 0.4767 0.1926 0.035 Uiso 0.455(6) 1 calc PR A 2
C53 C 0.1266(7) 0.2958(6) 0.1751(2) 0.0277(19) Uiso 0.455(6) 1 d PD A 2
H53A H 0.0382 0.3031 0.1839 0.033 Uiso 0.455(6) 1 calc PR A 2
H53B H 0.1804 0.2579 0.2009 0.033 Uiso 0.455(6) 1 calc PR A 2
C54 C 0.1253(7) 0.2122(8) 0.1343(2) 0.035(2) Uiso 0.455(6) 1 d PD A 2
H54A H 0.1333 0.1256 0.1448 0.042 Uiso 0.455(6) 1 calc PR A 2
H54B H 0.2005 0.2312 0.1177 0.042 Uiso 0.455(6) 1 calc PR A 2
C55 C 0.0041(7) 0.2255(7) 0.1022(3) 0.0321(19) Uiso 0.455(6) 1 d PD A 2
H55A H -0.0051 0.3131 0.0929 0.039 Uiso 0.455(6) 1 calc PR A 2
H55B H -0.0703 0.2043 0.1188 0.039 Uiso 0.455(6) 1 calc PR A 2
C56 C -0.0010(11) 0.1457(11) 0.0591(3) 0.041(4) Uiso 0.455(6) 1 d PD A 2
H56A H 0.0765 0.1621 0.0434 0.049 Uiso 0.455(6) 1 calc PR A 2
H56B H 0.0006 0.0577 0.0680 0.049 Uiso 0.455(6) 1 calc PR A 2
C57 C -0.1188(9) 0.1692(9) 0.0263(3) 0.035(2) Uiso 0.455(6) 1 d PD A 2
H57A H -0.1164 0.1163 -0.0005 0.053 Uiso 0.455(6) 1 calc PR A 2
H57B H -0.1204 0.2559 0.0169 0.053 Uiso 0.455(6) 1 calc PR A 2
H57C H -0.1960 0.1508 0.0412 0.053 Uiso 0.455(6) 1 calc PR A 2

loop_
_atom_site_aniso_label
_atom_site_aniso_U_11
_atom_site_aniso_U_22
_atom_site_aniso_U_33
_atom_site_aniso_U_23
_atom_site_aniso_U_13
_atom_site_aniso_U_12
C1 0.0175(14) 0.0151(14) 0.0085(12) 0.0028(10) -0.0008(11) 0.0009(11)
C2 0.0169(15) 0.0149(14) 0.0104(13) 0.0022(10) -0.0018(11) 0.0008(11)
C3 0.0144(14) 0.0201(15) 0.0170(14) -0.0017(11) 0.0026(11) 0.0039(12)
C4 0.0117(14) 0.0236(16) 0.0229(15) -0.0017(12) -0.0023(12) -0.0026(12)
C5 0.0169(15) 0.0220(16) 0.0233(15) -0.0049(12) -0.0056(12) -0.0050(12)
C6 0.0296(18) 0.0162(15) 0.0242(15) -0.0069(12) -0.0056(13) -0.0037(13)
C7 0.0313(18) 0.0164(15) 0.0215(15) -0.0060(12) 0.0026(13) 0.0042(13)
C8 0.0168(15) 0.0193(15) 0.0183(14) -0.0011(11) -0.0004(12) 0.0007(11)
C9 0.0158(15) 0.0166(14) 0.0103(12) 0.0016(10) -0.0022(11) -0.0003(11)
C10 0.0180(15) 0.0155(14) 0.0135(13) 0.0020(11) -0.0019(11) 0.0007(11)
C2A 0.0128(14) 0.0156(14) 0.0144(13) -0.0015(11) -0.0002(11) 0.0018(11)
O2 0.0297(12) 0.0160(10) 0.0170(10) -0.0018(8) 0.0022(9) -0.0034(9)
O3 0.0306(12) 0.0272(12) 0.0133(10) -0.0036(8) 0.0021(8) -0.0077(9)
C11 0.0175(15) 0.0088(13) 0.0161(13) -0.0026(10) 0.0017(11) 0.0018(11)
C12 0.0139(14) 0.0103(13) 0.0139(13) -0.0015(10) 0.0010(11) 0.0006(10)
C13 0.0152(14) 0.0144(14) 0.0195(14) -0.0007(11) -0.0061(11) 0.0013(11)
C14 0.0135(15) 0.0187(15) 0.0262(15) -0.0014(12) 0.0036(12) -0.0006(12)
C15 0.0230(17) 0.0198(15) 0.0242(15) -0.0021(12) 0.0092(13) -0.0001(12)
C16 0.0343(19) 0.0203(16) 0.0187(14) -0.0012(12) 0.0106(13) 0.0003(13)
C17 0.0340(18) 0.0172(15) 0.0112(13) -0.0022(11) -0.0025(12) 0.0022(13)
C18 0.0233(16) 0.0149(14) 0.0151(14) -0.0029(11) 0.0013(12) 0.0005(12)
C19 0.0193(15) 0.0098(13) 0.0125(13) -0.0008(10) 0.0003(11) 0.0034(11)
C20 0.0203(15) 0.0137(14) 0.0183(14) -0.0038(11) 0.0057(12) 0.0009(11)
C12A 0.0153(15) 0.0176(14) 0.0127(13) 0.0003(11) -0.0019(11) 0.0035(11)
O12 0.0219(11) 0.0197(10) 0.0164(10) 0.0025(8) -0.0002(8) -0.0044(9)
O13 0.0208(11) 0.0273(11) 0.0109(9) 0.0014(8) -0.0029(8) -0.0030(9)
C21 0.0162(15) 0.0137(14) 0.0186(14) -0.0008(11) -0.0003(11) -0.0013(11)
C22 0.0208(16) 0.0265(17) 0.0207(15) 0.0012(12) -0.0013(12) 0.0045(13)
C23 0.0291(18) 0.0301(18) 0.0168(14) -0.0032(13) -0.0003(13) -0.0005(14)
C24 0.0280(18) 0.0253(17) 0.0282(17) -0.0063(13) 0.0066(14) -0.0003(14)
C25 0.0340(19) 0.0215(17) 0.0339(18) 0.0018(14) 0.0051(15) 0.0114(14)
C26 0.0337(18) 0.0213(16) 0.0195(15) 0.0047(12) -0.0008(13) 0.0055(13)
C27 0.0175(15) 0.0185(15) 0.0126(13) 0.0042(11) -0.0032(11) -0.0013(11)
N28 0.0203(13) 0.0154(12) 0.0138(11) 0.0002(9) -0.0006(10) -0.0006(10)
C29 0.0164(15) 0.0191(15) 0.0142(13) -0.0017(11) -0.0027(11) 0.0009(11)
C30 0.0237(17) 0.0186(15) 0.0209(15) 0.0062(12) -0.0006(12) -0.0015(12)
C31 0.0204(16) 0.0277(17) 0.0229(15) 0.0027(13) 0.0023(13) -0.0044(13)
C32 0.0178(16) 0.039(2) 0.0272(16) 0.0053(14) -0.0051(13) -0.0051(14)
C33 0.029(2) 0.062(3) 0.0330(19) 0.0306(18) -0.0086(15) -0.0082(18)
C34 0.0225(18) 0.054(2) 0.0239(16) 0.0193(15) -0.0038(14) -0.0089(16)
C35 0.0194(15) 0.0207(15) 0.0082(12) 0.0003(11) 0.0014(11) 0.0018(12)
N36 0.0181(12) 0.0160(12) 0.0150(11) 0.0015(9) -0.0018(9) -0.0018(10)

loop_
_atom_type_symbol
_atom_type_description
_atom_type_scat_dispersion_real
_atom_type_scat_dispersion_imag
_atom_type_scat_source
C C 0.0033 0.0016 'International Tables Vol C Tables 4.2.6.8 and 6.1.1.4'
H H 0.0000 0.0000 'International Tables Vol C Tables 4.2.6.8 and 6.1.1.4'
N N 0.0061 0.0033 'International Tables Vol C Tables 4.2.6.8 and 6.1.1.4'
O O 0.0106 0.0060 'International Tables Vol C Tables 4.2.6.8 and 6.1.1.4'

loop_
_geom_angle_atom_site_label_1
_geom_angle_atom_site_label_2
_geom_angle_atom_site_label_3
_geom_angle
C2 C1 C9 119.8(2)
C2 C1 C11 119.9(2)
C9 C1 C11 120.3(2)
C1 C2 C3 119.7(2)
C1 C2 C2A 121.0(2)
C3 C2 C2A 119.3(2)
C4 C3 C2 121.2(3)
C3 C4 C10 120.6(3)
C6 C5 C10 120.6(3)
C5 C6 C7 120.6(3)
C8 C7 C6 120.1(3)
C7 C8 C9 121.4(3)
C10 C9 C8 118.0(2)
C10 C9 C1 119.6(2)
C8 C9 C1 122.5(2)
C4 C10 C9 119.1(2)
C4 C10 C5 121.6(3)
C9 C10 C5 119.4(2)
O2 C2A O3 124.9(2)
O2 C2A C2 118.3(2)
O3 C2A C2 116.7(2)
C12 C11 C19 119.3(2)
C12 C11 C1 122.7(2)
C19 C11 C1 117.9(2)
C11 C12 C13 119.4(2)
C11 C12 C12A 123.8(2)
C13 C12 C12A 116.9(2)
C14 C13 C12 121.8(3)
C13 C14 C20 120.4(3)
C16 C15 C20 120.4(3)
C15 C16 C17 119.9(3)
C18 C17 C16 121.2(3)
C17 C18 C19 120.5(3)
C20 C19 C18 118.1(2)
C20 C19 C11 120.1(2)
C18 C19 C11 121.7(2)
C19 C20 C14 118.9(2)
C19 C20 C15 119.7(3)
C14 C20 C15 121.4(3)
O12 C12A O13 125.1(2)
O12 C12A C12 119.2(2)
O13 C12A C12 115.7(2)
C26 C21 C22 118.7(3)
C26 C21 C27 120.3(2)
C22 C21 C27 121.0(2)
C23 C22 C21 120.8(3)
C24 C23 C22 120.3(3)
C23 C24 C25 119.6(3)
C24 C25 C26 120.3(3)
C25 C26 C21 120.3(3)
N28 C27 C21 110.5(2)
N28 C27 C35 109.6(2)
C21 C27 C35 111.8(2)
C34 C29 C30 118.5(3)
C34 C29 C35 122.3(3)
C30 C29 C35 119.2(2)
C31 C30 C29 121.4(3)
C32 C31 C30 119.9(3)
C31 C32 C33 118.8(3)
C32 C33 C34 121.6(3)
C33 C34 C29 119.8(3)
N36 C35 C29 110.2(2)
N36 C35 C27 110.0(2)
C29 C35 C27 112.1(2)
O41 C42 C43 109.6(6)
C44 C43 C42 110.9(5)
C43 C44 C45 113.9(5)
C46 C45 C44 114.0(6)
C45 C46 C47 114.1(7)
O51 C52 C53 110.7(7)
C52 C53 C54 113.2(7)
C53 C54 C55 112.6(6)
C54 C55 C56 115.1(7)
C57 C56 C55 113.2(8)

loop_
_geom_bond_atom_site_label_1
_geom_bond_atom_site_label_2
_geom_bond_distance
C1 C2 1.385(4)
C1 C9 1.429(4)
C1 C11 1.490(4)
C2 C3 1.415(4)
C2 C2A 1.515(4)
C3 C4 1.363(4)
C4 C10 1.414(4)
C5 C6 1.364(4)
C5 C10 1.426(4)
C6 C7 1.402(4)
C7 C8 1.369(4)
C8 C9 1.426(4)
C9 C10 1.415(4)
C2A O2 1.252(3)
C2A O3 1.264(3)
C11 C12 1.384(4)
C11 C19 1.441(4)
C12 C13 1.422(4)
C12 C12A 1.517(4)
C13 C14 1.360(4)
C14 C20 1.416(4)
C15 C16 1.371(4)
C15 C20 1.418(4)
C16 C17 1.395(4)
C17 C18 1.368(4)
C18 C19 1.425(4)
C19 C20 1.412(4)
C12A O12 1.251(3)
C12A O13 1.269(3)
C21 C26 1.389(4)
C21 C22 1.390(4)
C21 C27 1.512(4)
C22 C23 1.380(4)
C23 C24 1.378(4)
C24 C25 1.381(4)
C25 C26 1.388(4)
C27 N28 1.499(3)
C27 C35 1.535(4)
C29 C34 1.381(4)
C29 C30 1.383(4)
C29 C35 1.526(4)
C30 C31 1.382(4)
C31 C32 1.375(4)
C32 C33 1.376(4)
C33 C34 1.381(4)
C35 N36 1.509(3)
O41 C42 1.441(8)
C42 C43 1.514(10)
C43 C44 1.504(7)
C44 C45 1.530(8)
C45 C46 1.506(9)
C46 C47 1.509(8)
O51 C52 1.472(9)
C52 C53 1.500(11)
C53 C54 1.507(9)
C54 C55 1.514(9)
C55 C56 1.536(11)
C56 C57 1.511(11)
